data_1563018
loop_
_publ_author_name
'Jeon, Hye Rim'
'Lee, Dong Woo'
'Ok, Kang Min'

_publ_section_title
;
 Bi[NC5H3(CO2)2](OH2)xF (x=1 and 2): New one-dimensional Bi-coordination
 materials---Reversible hydration and topotactic decomposition to \a-Bi2O3
;
_journal_name_full 'Journal of Solid State Chemistry'
_journal_page_first 83
_journal_page_last 88
_journal_paper_doi 10.1016/j.jssc.2011.12.044
_journal_volume 187
_journal_year 2012
_chemical_formula_sum 'C7 H7 Bi F N O6'
_chemical_formula_weight 429.01
_space_group_IT_number 14
_space_group_name_Hall '-P 2ybc'
_space_group_name_H-M_alt 'P 1 21/c 1'
_symmetry_cell_setting monoclinic
_symmetry_space_group_name_H-M 'P 1 21/c 1'
_atom_sites_solution_hydrogens geom
_atom_sites_solution_primary direct
_atom_sites_solution_secondary difmap
_cell_angle_alpha 90
_cell_angle_beta 103.44(3)
_cell_angle_gamma 90
_cell_formula_units_Z 4
_cell_length_a 11.744(2)
_cell_length_b 13.223(3)
_cell_length_c 6.2279(12)
_cell_measurement_temperature 200.0(2)
_cell_volume 940.7(3)
_computing_structure_refinement 'SHELXL-97 (Sheldrick, 1997)'
_diffrn_ambient_temperature 200.0(2)
_diffrn_measured_fraction_theta_full 0.993
_diffrn_measured_fraction_theta_max 0.993
_diffrn_measurement_device_type 'Bruker SMART APEX'
_diffrn_measurement_method CCD
_diffrn_radiation_monochromator graphite
_diffrn_radiation_type MoK\a
_diffrn_radiation_wavelength 0.71073
_diffrn_reflns_av_R_equivalents 0.0248
_diffrn_reflns_av_unetI/netI 0.0267
_diffrn_reflns_limit_h_max 13
_diffrn_reflns_limit_h_min -13
_diffrn_reflns_limit_k_max 15
_diffrn_reflns_limit_k_min -12
_diffrn_reflns_limit_l_max 7
_diffrn_reflns_limit_l_min -7
_diffrn_reflns_number 5275
_diffrn_reflns_theta_full 24.97
_diffrn_reflns_theta_max 24.97
_diffrn_reflns_theta_min 1.78
_exptl_absorpt_coefficient_mu 18.777
_exptl_absorpt_correction_T_max 0.15
_exptl_absorpt_correction_T_min 0.08
_exptl_absorpt_correction_type empirical
_exptl_absorpt_process_details
; 
 SADABS(Blessing, 1995) 
;
_exptl_crystal_colour Colorless
_exptl_crystal_density_diffrn 3.029
_exptl_crystal_density_method 'not measured'
_exptl_crystal_description Rod
_exptl_crystal_F_000 876
_exptl_crystal_size_max 0.25
_exptl_crystal_size_mid 0.12
_exptl_crystal_size_min 0.10
_refine_diff_density_max 1.607
_refine_diff_density_min -1.342
_refine_diff_density_rms 0.263
_refine_ls_extinction_coef 0.0012(2)
_refine_ls_extinction_expression Fc^*^=kFc[1+0.001xFc^2^\l^3^/sin(2\q)]^-1/4^
_refine_ls_extinction_method SHELXL
_refine_ls_goodness_of_fit_ref 1.218
_refine_ls_matrix_type full
_refine_ls_number_parameters 146
_refine_ls_number_reflns 1643
_refine_ls_number_restraints 0
_refine_ls_restrained_S_all 1.218
_refine_ls_R_factor_all 0.0284
_refine_ls_R_factor_gt 0.0236
_refine_ls_shift/su_max 0.001
_refine_ls_shift/su_mean 0
_refine_ls_structure_factor_coef Fsqd
_refine_ls_weighting_details 'calc w=1/[\s^2^(Fo^2^)+(0.0290P)^2^+10.3190P] where P=(Fo^2^+2Fc^2^)/3'
_refine_ls_weighting_scheme calc
_refine_ls_wR_factor_gt 0.0584
_refine_ls_wR_factor_ref 0.0755
_reflns_number_gt 1484
_reflns_number_total 1643
_reflns_threshold_expression >2\(I)
_cod_data_source_file JSSC-2012-187-83.cif
_cod_data_source_block HR78
_cod_depositor_comments
;
The following automatic conversions were performed:

data item '_exptl_absorpt_correction_type' value 'EMPIRICAL' was
changed to 'empirical' in accordance with the built-in table derived
from the CIF Core dictionary named 'cif_core.dic' version 2.4.5 last
updated on 2014-11-21.

data item '_symmetry_cell_setting' value 'Monoclinic' was changed to
'monoclinic' in accordance with the built-in table derived from the
CIF Core dictionary named 'cif_core.dic' version 2.4.5 last updated
on 2014-11-21.

Automatic conversion script
Id: cif_fix_values 8369 2020-08-20 11:38:08Z andrius 
;
_cod_original_sg_symbol_H-M 'P 21/c'
_cod_database_code 1563018

loop_
_symmetry_equiv_pos_as_xyz
'x, y, z'
'-x, y+1/2, -z+1/2'
'-x, -y, -z'
'x, -y-1/2, z-1/2'

loop_
_atom_site_label
_atom_site_type_symbol
_atom_site_fract_x
_atom_site_fract_y
_atom_site_fract_z
_atom_site_U_iso_or_equiv
_atom_site_adp_type
_atom_site_occupancy
_atom_site_symmetry_multiplicity
_atom_site_calc_flag
_atom_site_refinement_flags
_atom_site_disorder_assembly
_atom_site_disorder_group
Bi1 Bi 0.41721(3) 0.56976(2) 0.19824(5) 0.01311(16) Uani 1 1 d . . .
F1 F 0.4565(4) 0.4223(4) 0.0699(9) 0.0178(11) Uani 1 1 d . . .
OW1 O 0.2577(5) 0.6779(5) 0.2943(11) 0.0213(14) Uani 1 1 d . . .
OW2 O 0.4972(6) 0.7631(5) 0.1313(12) 0.0337(18) Uani 1 1 d . . .
O1 O 0.3879(5) 0.4684(5) 0.4990(11) 0.0208(14) Uani 1 1 d . . .
O2 O 0.2893(6) 0.3405(5) 0.6072(11) 0.0277(16) Uani 1 1 d . . .
O3 O 0.3021(5) 0.6146(5) -0.1472(10) 0.0184(14) Uani 1 1 d . . .
O4 O 0.1463(6) 0.5847(5) -0.4210(11) 0.0271(16) Uani 1 1 d . . .
N1 N 0.2395(6) 0.4774(6) 0.1088(13) 0.0172(16) Uani 1 1 d . . .
C1 C 0.2141(8) 0.4117(6) 0.2526(13) 0.0114(18) Uani 1 1 d . . .
C2 C 0.1148(8) 0.3510(7) 0.1950(16) 0.021(2) Uani 1 1 d . . .
H2 H 0.098 0.304 0.2943 0.026 Uiso 1 1 calc R . .
C3 C 0.0417(8) 0.3619(7) -0.0116(15) 0.019(2) Uani 1 1 d . . .
H3 H -0.0265 0.3238 -0.0509 0.022 Uiso 1 1 calc R . .
C4 C 0.0698(8) 0.4290(6) -0.1593(15) 0.0165(19) Uani 1 1 d . . .
H4 H 0.0229 0.4353 -0.3012 0.02 Uiso 1 1 calc R . .
C5 C 0.1703(7) 0.4872(7) -0.0914(15) 0.0179(19) Uani 1 1 d . . .
C6 C 0.3017(8) 0.4047(6) 0.4695(14) 0.0142(19) Uani 1 1 d . . .
C7 C 0.2076(8) 0.5669(7) -0.2349(16) 0.019(2) Uani 1 1 d . . .

loop_
_atom_site_aniso_label
_atom_site_aniso_U_11
_atom_site_aniso_U_22
_atom_site_aniso_U_33
_atom_site_aniso_U_23
_atom_site_aniso_U_13
_atom_site_aniso_U_12
Bi1 0.0114(2) 0.0133(2) 0.0144(2) 0.00185(12) 0.00242(13) -0.00015(13)
F1 0.018(3) 0.013(3) 0.024(3) 0.006(2) 0.009(2) 0.001(2)
OW1 0.018(3) 0.020(3) 0.028(4) 0.003(3) 0.010(3) 0.002(3)
OW2 0.034(4) 0.032(4) 0.037(4) -0.007(3) 0.013(3) -0.013(3)
O1 0.013(3) 0.023(4) 0.025(3) 0.003(3) 0.002(3) -0.001(3)
O2 0.025(4) 0.029(4) 0.028(4) -0.003(3) 0.004(3) -0.005(3)
O3 0.016(3) 0.022(3) 0.018(3) -0.010(3) 0.005(3) -0.006(3)
O4 0.017(4) 0.038(4) 0.021(4) 0.009(3) -0.006(3) -0.005(3)
N1 0.008(4) 0.015(4) 0.028(4) 0.000(3) 0.003(3) 0.005(3)
C1 0.025(5) 0.006(4) 0.007(4) 0.001(3) 0.011(4) 0.001(3)
C2 0.018(5) 0.017(5) 0.032(5) -0.005(4) 0.010(4) -0.006(4)
C3 0.018(5) 0.014(5) 0.024(5) -0.005(4) 0.005(4) -0.006(4)
C4 0.012(5) 0.020(5) 0.016(4) -0.010(4) 0.001(4) 0.002(4)
C5 0.011(4) 0.018(5) 0.024(5) 0.004(4) 0.003(4) 0.005(4)
C6 0.027(5) 0.010(4) 0.009(4) -0.002(3) 0.012(4) 0.000(4)
C7 0.016(5) 0.020(5) 0.023(5) -0.007(4) 0.009(4) -0.002(4)

loop_
_atom_type_symbol
_atom_type_description
_atom_type_scat_dispersion_real
_atom_type_scat_dispersion_imag
_atom_type_scat_source
C C 0.0033 0.0016 'International Tables Vol C Tables 4.2.6.8 and 6.1.1.4'
H H 0 0 'International Tables Vol C Tables 4.2.6.8 and 6.1.1.4'
N N 0.0061 0.0033 'International Tables Vol C Tables 4.2.6.8 and 6.1.1.4'
O O 0.0106 0.006 'International Tables Vol C Tables 4.2.6.8 and 6.1.1.4'
F F 0.0171 0.0103 'International Tables Vol C Tables 4.2.6.8 and 6.1.1.4'
Bi Bi -4.1077 10.2566 'International Tables Vol C Tables 4.2.6.8 and 6.1.1.4'

loop_
_geom_angle_atom_site_label_1
_geom_angle_atom_site_label_2
_geom_angle_atom_site_label_3
_geom_angle
_geom_angle_site_symmetry_1
_geom_angle_site_symmetry_3
F1 Bi1 O3 90.9(2) . .
F1 Bi1 N1 72.8(2) . .
O3 Bi1 N1 68.0(2) . .
F1 Bi1 O1 82.4(2) . .
O3 Bi1 O1 134.9(2) . .
N1 Bi1 O1 67.4(2) . .
F1 Bi1 F1 65.39(19) . 3_665
O3 Bi1 F1 71.20(19) . 3_665
N1 Bi1 F1 119.7(2) . 3_665
O1 Bi1 F1 140.22(19) . 3_665
F1 Bi1 OW1 144.64(19) . .
O3 Bi1 OW1 76.9(2) . .
N1 Bi1 OW1 71.8(2) . .
O1 Bi1 OW1 83.3(2) . .
F1 Bi1 OW1 136.46(18) 3_665 .
F1 Bi1 O1 82.5(2) . 3_666
O3 Bi1 O1 157.2(2) . 3_666
N1 Bi1 O1 129.5(2) . 3_666
O1 Bi1 O1 66.1(2) . 3_666
F1 Bi1 O1 86.24(18) 3_665 3_666
OW1 Bi1 O1 120.1(2) . 3_666
Bi1 F1 Bi1 114.61(19) . 3_665
C6 O1 Bi1 120.2(5) . .
C6 O1 Bi1 119.5(5) . 3_666
Bi1 O1 Bi1 113.9(2) . 3_666
C7 O3 Bi1 121.7(6) . .
C5 N1 C1 120.8(8) . .
C5 N1 Bi1 119.0(6) . .
C1 N1 Bi1 120.1(6) . .
N1 C1 C2 120.6(8) . .
N1 C1 C6 115.7(8) . .
C2 C1 C6 123.7(8) . .
C3 C2 C1 118.8(9) . .
C4 C3 C2 119.9(8) . .
C3 C4 C5 118.2(8) . .
N1 C5 C4 121.5(8) . .
N1 C5 C7 115.2(8) . .
C4 C5 C7 123.3(8) . .
O2 C6 O1 124.1(8) . .
O2 C6 C1 120.0(8) . .
O1 C6 C1 115.9(7) . .
O4 C7 O3 124.3(9) . .
O4 C7 C5 120.1(8) . .
O3 C7 C5 115.6(8) . .

loop_
_geom_bond_atom_site_label_1
_geom_bond_atom_site_label_2
_geom_bond_distance
_geom_bond_site_symmetry_2
Bi1 F1 2.197(5) .
Bi1 O3 2.336(6) .
Bi1 N1 2.370(7) .
Bi1 O1 2.392(6) .
Bi1 F1 2.480(5) 3_665
Bi1 OW1 2.536(6) .
Bi1 O1 2.654(6) 3_666
F1 Bi1 2.480(5) 3_665
O1 C6 1.296(11) .
O1 Bi1 2.654(6) 3_666
O2 C6 1.240(11) .
O3 C7 1.282(11) .
O4 C7 1.237(11) .
N1 C5 1.327(11) .
N1 C1 1.330(11) .
C1 C2 1.393(12) .
C1 C6 1.499(12) .
C2 C3 1.378(13) .
C3 C4 1.372(13) .
C4 C5 1.390(12) .
C5 C7 1.511(13) .
